data_4031824
loop_
_publ_author_name
'Helzy, Fatima'
'Maris, Thierry'
'Wuest, James D.'

_publ_section_title
;
 Engineering Hydrogen-Bonded Hexagonal Networks Built from Flexible
 1,3,5-Trisubstituted Derivatives of Benzene.
;
_journal_issue 8
_journal_name_full 'The Journal of organic chemistry'
_journal_page_first 3076
_journal_page_last 3086
_journal_paper_doi 10.1021/acs.joc.5b02552
_journal_volume 81
_journal_year 2016
_chemical_formula_moiety '2(C36 H33 N15 O3), C7 H8, 4(C3 H7 N O), H2 O'
_chemical_formula_sum 'C91 H104 N34 O11'
_chemical_formula_weight 1850.08
_chemical_name_systematic
;
 ? 
;
_space_group_crystal_system triclinic
_space_group_IT_number 2
_space_group_name_Hall '-P 1'
_space_group_name_H-M_alt 'P -1'
_symmetry_space_group_name_Hall '-P 1'
_symmetry_space_group_name_H-M 'P -1'
_atom_sites_solution_hydrogens mixed
_audit_creation_date 2015-10-27
_audit_creation_method
;
Olex2 1.2
(compiled 2015.09.30 svn.r3233 for OlexSys, GUI svn.r5103)
;
_cell_angle_alpha 88.963(2)
_cell_angle_beta 72.912(1)
_cell_angle_gamma 75.267(1)
_cell_formula_units_Z 2
_cell_length_a 12.6738(3)
_cell_length_b 19.3375(5)
_cell_length_c 20.0114(7)
_cell_measurement_reflns_used 9282
_cell_measurement_temperature 150
_cell_measurement_theta_max 67.902
_cell_measurement_theta_min 2.367
_cell_volume 4525.2(2)
_computing_cell_refinement 'SAINT v7.34A (Bruker, 2008)'
_computing_data_collection 'APEX2 v2.1-0 (Bruker AXS, 2006a)'
_computing_data_reduction 'SAINT v7.34A (Bruker, 2008)'
_computing_molecular_graphics 'Olex2 (Dolomanov et al., 2009)'
_computing_publication_material 'Olex2 (Dolomanov et al., 2009)'
_computing_structure_refinement 'XL (Sheldrick, 2008)'
_computing_structure_solution 'SIR2004 (Burla et al., 2004)'
_diffrn_ambient_temperature 150.15
_diffrn_detector_area_resol_mean 8.3
_diffrn_measured_fraction_theta_full 0.872
_diffrn_measured_fraction_theta_max 0.867
_diffrn_measurement_device_type 'Bruker Microstar'
_diffrn_measurement_method \w
_diffrn_radiation_type CuK\a
_diffrn_radiation_wavelength 1.54178
_diffrn_reflns_av_R_equivalents 0.0447
_diffrn_reflns_av_unetI/netI 0.0319
_diffrn_reflns_Laue_measured_fraction_full 0.872
_diffrn_reflns_Laue_measured_fraction_max 0.867
_diffrn_reflns_limit_h_max 15
_diffrn_reflns_limit_h_min -15
_diffrn_reflns_limit_k_max 23
_diffrn_reflns_limit_k_min -23
_diffrn_reflns_limit_l_max 23
_diffrn_reflns_limit_l_min -21
_diffrn_reflns_number 74264
_diffrn_reflns_point_group_measured_fraction_full 0.872
_diffrn_reflns_point_group_measured_fraction_max 0.867
_diffrn_reflns_theta_full 67.679
_diffrn_reflns_theta_max 68.122
_diffrn_reflns_theta_min 2.367
_diffrn_source 'Rotating Anode'
_exptl_absorpt_coefficient_mu 0.772
_exptl_absorpt_correction_T_max 0.8893
_exptl_absorpt_correction_T_min 0.7862
_exptl_absorpt_correction_type multi-scan
_exptl_absorpt_process_details
;
SADABS-2007/4 (Bruker,2007/4) was used for absorption correction.
wR2(int) was 0.0695 before and 0.0558 after correction.
The Ratio of minimum to maximum transmission is 0.8841.
The \l/2 correction factor is Not present.
;
_exptl_crystal_colour colourless
_exptl_crystal_colour_primary colourless
_exptl_crystal_density_diffrn 1.358
_exptl_crystal_density_method 'not measured'
_exptl_crystal_description block
_exptl_crystal_F_000 1952
_exptl_crystal_size_max 0.12
_exptl_crystal_size_mid 0.1
_exptl_crystal_size_min 0.1
_refine_diff_density_max 0.598
_refine_diff_density_min -0.358
_refine_diff_density_rms 0.048
_refine_ls_extinction_method none
_refine_ls_goodness_of_fit_ref 1.023
_refine_ls_hydrogen_treatment mixed
_refine_ls_matrix_type full
_refine_ls_number_parameters 1245
_refine_ls_number_reflns 14340
_refine_ls_number_restraints 53
_refine_ls_restrained_S_all 1.410
_refine_ls_R_factor_all 0.0516
_refine_ls_R_factor_gt 0.0478
_refine_ls_shift/su_max 0.001
_refine_ls_shift/su_mean 0.000
_refine_ls_structure_factor_coef Fsqd
_refine_ls_weighting_details 'w=1/[\s^2^(Fo^2^)+(0.0813P)^2^+2.1686P] where P=(Fo^2^+2Fc^2^)/3'
_refine_ls_weighting_scheme calc
_refine_ls_wR_factor_gt 0.1365
_refine_ls_wR_factor_ref 0.1409
_reflns_Friedel_coverage 0.000
_reflns_number_gt 12978
_reflns_number_total 14340
_reflns_threshold_expression 'I > 2\s(I)'
_cod_data_source_file jo5b02552_si_002.cif
_cod_data_source_block 3a_DMF_PhMe
_cod_depositor_comments 'Adding full bibliography for 4031824--4031827.cif.'
_cod_database_code 4031824
_shelx_space_group_comment
;
The symmetry employed for this shelxl refinement is uniquely defined
by the following loop, which should always be used as a source of
symmetry information in preference to the above space-group names.
They are only intended as comments.
;
_olex2_refinement_description
;
1. Fixed Uiso
 At 1.2 times of:
  All C(H) groups, All C(H,H) groups, All N(H,H) groups
 At 1.5 times of:
  All C(H,H,H) groups, All O(H,H) groups
2. Restrained distances
 O11-H11A = O11-H11B
 0.87 with sigma of 0.005
 H11A-H11B
 1.41 with sigma of 0.005
 C73-C75 \\sim C73-C79
 with sigma of 0.005
 C74B-C75B \\sim C75B-C76B \\sim C76B-C77B \\sim C77B-C78B \\sim C78B-C79B
\\sim C79B-C75B
 with sigma of 0.02
3. Restrained planarity
 C73, C74, C75, C76, C77, C78, C79
 with sigma of 0.005
4. Rigid bond restraints
 C73, C74, C75, C76, C77, C78, C79
 with sigma for 1-2 distances of 0.005 and sigma for 1-3 distances of 0.005
 C73B, C74B, C75B, C76B, C77B, C78B, C79B
 with sigma for 1-2 distances of 0.005 and sigma for 1-3 distances of 0.005
5. Same fragment restrains
{C73, C74, C75, C76, C77, C78, C79} sigma for 1-2: 0.001, 1-3: 0.04
as
{C73B, C74B, C75B, C76B, C77B, C78B, C79B}
6. Others
 Fixed Sof: C73(0.7) H73A(0.7) H73B(0.7) H73C(0.7) C74(0.7) C75(0.7) H75(0.7)
 C76(0.7) H76(0.7) C77(0.7) H77(0.7) C78(0.7) H78(0.7) C79(0.7) H79(0.7)
 C73B(0.3) H73D(0.3) H73E(0.3) H73F(0.3) C74B(0.3) C75B(0.3) H75B(0.3)
 C76B(0.3) H76B(0.3) C77B(0.3) H77B(0.3) C78B(0.3) H78B(0.3) C79B(0.3) H79B(0.3)
7.a Secondary CH2 refined with riding coordinates:
 C7(H7A,H7B), C17(H17A,H17B), C27(H27A,H27B), C43(H43A,H43B), C53(H53A,H53B),
 C63(H63A,H63B)
7.b Aromatic/amide H refined with riding coordinates:
 C2(H2), C4(H4), C6(H6), C9(H9), C10(H10), C12(H12), C13(H13), C19(H19),
 C20(H20), C22(H22), C23(H23), C29(H29), C30(H30), C32(H32), C33(H33), C38(H38),
  C40(H40), C42(H42), C45(H45), C46(H46), C48(H48), C49(H49), C55(H55),
 C56(H56), C58(H58), C59(H59), C65(H65), C66(H66), C68(H68), C69(H69), C75(H75),
  C76(H76), C77(H77), C78(H78), C79(H79), C75B(H75B), C76B(H76B), C77B(H77B),
 C78B(H78B), C79B(H79B), C80(H80), C83(H83), C86(H86), C89(H89)
7.c Fitted hexagon refined as free rotating group:
 C74(C75,C76,C77,C78,C79), C74B(C75B,C76B,C77B,C78B,C79B)
7.d X=CH2 refined with everything fixed:
 N4(H4A,H4B), N5(H5A,H5B), N9(H9A,H9B), N10(H10A,H10B), N14(H14A,H14B),
 N15(H15A,H15B), N19(H19A,H19B), N20(H20A,H20B), N24(H24A,H24B), N25(H25A,H25B),
  N29(H29A,H29B), N30(H30A,H30B)
7.e Idealised Me refined as rotating group:
 C73(H73A,H73B,H73C), C73B(H73D,H73E,H73F), C81(H81A,H81B,H81C), C82(H82A,H82B,
 H82C), C84(H84A,H84B,H84C), C85(H85A,H85B,H85C), C87(H87A,H87B,H87C), C88(H88A,
 H88B,H88C), C90(H90A,H90B,H90C), C91(H91A,H91B,H91C)
;
_shelx_shelxl_version_number 2014/7
_olex2_submission_special_instructions 'No special instructions were received'

loop_
_space_group_symop_operation_xyz
'x, y, z'
'-x, -y, -z'

loop_
_atom_site_label
_atom_site_type_symbol
_atom_site_fract_x
_atom_site_fract_y
_atom_site_fract_z
_atom_site_U_iso_or_equiv
_atom_site_adp_type
_atom_site_occupancy
_atom_site_site_symmetry_order
_atom_site_calc_flag
_atom_site_refinement_flags_posn
_atom_site_refinement_flags_adp
_atom_site_refinement_flags_occupancy
_atom_site_disorder_assembly
_atom_site_disorder_group
O1 O 0.31647(9) 0.62352(6) 1.10632(7) 0.0301(3) Uani 1 1 d . . . . .
O2 O -0.00949(9) 0.88033(6) 1.00874(7) 0.0346(3) Uani 1 1 d . . . . .
O3 O 0.51252(9) 0.77560(6) 0.82889(7) 0.0305(3) Uani 1 1 d . . . . .
N1 N 0.41070(12) 0.36735(8) 1.30146(8) 0.0304(3) Uani 1 1 d . . . . .
N2 N 0.60014(12) 0.35383(7) 1.22732(8) 0.0290(3) Uani 1 1 d . . . . .
N3 N 0.56361(12) 0.27328(8) 1.31868(9) 0.0317(4) Uani 1 1 d . . . . .
N4 N 0.74514(12) 0.26233(8) 1.24569(9) 0.0374(4) Uani 1 1 d . . . . .
H4A H 0.7693 0.2253 1.2686 0.045 Uiso 1 1 calc . . . . .
H4B H 0.7940 0.2763 1.2105 0.045 Uiso 1 1 calc . . . . .
N5 N 0.37896(13) 0.29121(9) 1.38939(9) 0.0399(4) Uani 1 1 d . . . . .
H5A H 0.4024 0.2547 1.4130 0.048 Uiso 1 1 calc . . . . .
H5B H 0.3063 0.3148 1.4015 0.048 Uiso 1 1 calc . . . . .
N6 N -0.55265(11) 1.00484(7) 1.12285(8) 0.0260(3) Uani 1 1 d . . . . .
N7 N -0.69088(11) 1.11212(7) 1.11362(8) 0.0276(3) Uani 1 1 d . . . . .
N8 N -0.49524(11) 1.09213(7) 1.04510(8) 0.0274(3) Uani 1 1 d . . . . .
N9 N -0.74197(11) 1.02614(8) 1.18805(9) 0.0340(4) Uani 1 1 d . . . . .
H9A H -0.8130 1.0528 1.2006 0.041 Uiso 1 1 calc . . . . .
H9B H -0.7246 0.9848 1.2066 0.041 Uiso 1 1 calc . . . . .
N10 N -0.62832(11) 1.19510(7) 1.03888(9) 0.0318(4) Uani 1 1 d . . . . .
H10A H -0.6984 1.2231 1.0517 0.038 Uiso 1 1 calc . . . . .
H10B H -0.5735 1.2089 1.0079 0.038 Uiso 1 1 calc . . . . .
N11 N 0.93502(11) 0.85412(8) 0.60923(8) 0.0296(3) Uani 1 1 d . . . . .
N12 N 0.97401(11) 0.91547(8) 0.50348(8) 0.0304(3) Uani 1 1 d . . . . .
N13 N 0.78105(11) 0.93048(7) 0.57662(8) 0.0280(3) Uani 1 1 d . . . . .
N14 N 1.11872(12) 0.84302(9) 0.53855(9) 0.0385(4) Uani 1 1 d . . . . .
H14A H 1.1681 0.8530 0.5009 0.046 Uiso 1 1 calc . . . . .
H14B H 1.1431 0.8141 0.5684 0.046 Uiso 1 1 calc . . . . .
N15 N 0.82402(12) 0.99208(8) 0.47694(9) 0.0348(4) Uani 1 1 d . . . . .
H15A H 0.8734 1.0024 0.4395 0.042 Uiso 1 1 calc . . . . .
H15B H 0.7505 1.0127 0.4859 0.042 Uiso 1 1 calc . . . . .
C1 C 0.32484(13) 0.69924(8) 1.00864(10) 0.0254(4) Uani 1 1 d . . . . .
C2 C 0.20717(13) 0.72653(8) 1.03347(10) 0.0255(4) Uani 1 1 d . . . . .
H2 H 0.1643 0.7082 1.0738 0.031 Uiso 1 1 calc R . . . .
C3 C 0.15159(13) 0.78087(8) 0.99936(10) 0.0247(4) Uani 1 1 d . . . . .
C4 C 0.21441(13) 0.80731(8) 0.94066(10) 0.0257(4) Uani 1 1 d . . . . .
H4 H 0.1764 0.8438 0.9170 0.031 Uiso 1 1 calc R . . . .
C5 C 0.33308(13) 0.78094(8) 0.91569(9) 0.0237(4) Uani 1 1 d . . . . .
C6 C 0.38755(13) 0.72708(8) 0.95013(10) 0.0260(4) Uani 1 1 d . . . . .
H6 H 0.4683 0.7090 0.9337 0.031 Uiso 1 1 calc R . . . .
C7 C 0.38919(13) 0.63883(9) 1.04150(10) 0.0301(4) Uani 1 1 d . . . . .
H7A H 0.4192 0.5955 1.0091 0.036 Uiso 1 1 calc R . . . .
H7B H 0.4550 0.6520 1.0498 0.036 Uiso 1 1 calc R . . . .
C8 C 0.36268(14) 0.56490(9) 1.13798(10) 0.0278(4) Uani 1 1 d . . . . .
C9 C 0.47196(14) 0.52038(10) 1.10960(11) 0.0340(4) Uani 1 1 d . . . . .
H9 H 0.5198 0.5297 1.0659 0.041 Uiso 1 1 calc R . . . .
C10 C 0.51030(14) 0.46233(10) 1.14567(11) 0.0342(4) Uani 1 1 d . . . . .
H10 H 0.5847 0.4317 1.1257 0.041 Uiso 1 1 calc R . . . .
C11 C 0.44397(14) 0.44753(9) 1.20971(10) 0.0279(4) Uani 1 1 d . . . . .
C12 C 0.33439(15) 0.49292(9) 1.23756(10) 0.0317(4) Uani 1 1 d . . . . .
H12 H 0.2869 0.4839 1.2815 0.038 Uiso 1 1 calc R . . . .
C13 C 0.29415(14) 0.55089(9) 1.20197(10) 0.0316(4) Uani 1 1 d . . . . .
H13 H 0.2193 0.5812 1.2215 0.038 Uiso 1 1 calc R . . . .
C14 C 0.48745(14) 0.38582(9) 1.24835(10) 0.0269(4) Uani 1 1 d . . . . .
C15 C 0.63336(14) 0.29755(9) 1.26451(10) 0.0297(4) Uani 1 1 d . . . . .
C16 C 0.45345(15) 0.31081(9) 1.33529(10) 0.0307(4) Uani 1 1 d . . . . .
C17 C 0.02328(13) 0.80757(8) 1.02531(10) 0.0274(4) Uani 1 1 d . . . . .
H17A H -0.0116 0.7780 1.0028 0.033 Uiso 1 1 calc R . . . .
H17B H -0.0039 0.8038 1.0766 0.033 Uiso 1 1 calc R . . . .
C18 C -0.12441(13) 0.91209(9) 1.02398(10) 0.0269(4) Uani 1 1 d . . . . .
C19 C -0.20966(13) 0.87758(8) 1.05287(10) 0.0262(4) Uani 1 1 d . . . . .
H19 H -0.1901 0.8283 1.0620 0.031 Uiso 1 1 calc R . . . .
C20 C -0.32348(13) 0.91564(8) 1.06824(9) 0.0247(4) Uani 1 1 d . . . . .
H20 H -0.3817 0.8919 1.0878 0.030 Uiso 1 1 calc R . . . .
C21 C -0.35398(13) 0.98778(8) 1.05553(9) 0.0241(4) Uani 1 1 d . . . . .
C22 C -0.26666(14) 1.02122(9) 1.02513(10) 0.0287(4) Uani 1 1 d . . . . .
H22 H -0.2860 1.0702 1.0151 0.034 Uiso 1 1 calc R . . . .
C23 C -0.15344(14) 0.98420(9) 1.00958(10) 0.0306(4) Uani 1 1 d . . . . .
H23 H -0.0952 1.0076 0.9891 0.037 Uiso 1 1 calc R . . . .
C24 C -0.47530(13) 1.03042(8) 1.07519(9) 0.0238(4) Uani 1 1 d . . . . .
C25 C -0.65975(14) 1.04873(9) 1.14028(10) 0.0271(4) Uani 1 1 d . . . . .
C26 C -0.60519(13) 1.13160(9) 1.06649(10) 0.0257(4) Uani 1 1 d . . . . .
C27 C 0.39583(13) 0.81550(9) 0.85468(10) 0.0269(4) Uani 1 1 d . . . . .
H27A H 0.3592 0.8181 0.8170 0.032 Uiso 1 1 calc R . . . .
H27B H 0.3918 0.8650 0.8693 0.032 Uiso 1 1 calc R . . . .
C28 C 0.58366(14) 0.80584(9) 0.77937(10) 0.0266(4) Uani 1 1 d . . . . .
C29 C 0.69741(14) 0.76733(10) 0.75583(11) 0.0346(4) Uani 1 1 d . . . . .
H29 H 0.7219 0.7227 0.7746 0.041 Uiso 1 1 calc R . . . .
C30 C 0.77518(14) 0.79363(10) 0.70512(11) 0.0340(4) Uani 1 1 d . . . . .
H30 H 0.8529 0.7668 0.6896 0.041 Uiso 1 1 calc R . . . .
C31 C 0.74179(14) 0.85868(9) 0.67633(10) 0.0274(4) Uani 1 1 d . . . . .
C32 C 0.62943(15) 0.89798(11) 0.70276(11) 0.0399(5) Uani 1 1 d . . . . .
H32 H 0.6059 0.9438 0.6858 0.048 Uiso 1 1 calc R . . . .
C33 C 0.55024(15) 0.87234(10) 0.75333(11) 0.0392(5) Uani 1 1 d . . . . .
H33 H 0.4732 0.9001 0.7702 0.047 Uiso 1 1 calc R . . . .
C34 C 0.82380(14) 0.88351(9) 0.61775(10) 0.0270(4) Uani 1 1 d . . . . .
C35 C 1.00647(14) 0.87196(9) 0.55034(10) 0.0289(4) Uani 1 1 d . . . . .
C36 C 0.86050(14) 0.94529(9) 0.52001(10) 0.0281(4) Uani 1 1 d . . . . .
O4 O 0.61793(10) 0.59114(6) 0.22341(7) 0.0357(3) Uani 1 1 d . . . . .
O5 O 0.42509(10) 0.41589(6) 0.47685(7) 0.0359(3) Uani 1 1 d . . . . .
O6 O 0.09338(11) 0.68084(8) 0.39309(8) 0.0473(4) Uani 1 1 d . . . . .
N16 N 0.87524(11) 0.71536(7) -0.05959(8) 0.0271(3) Uani 1 1 d . . . . .
N17 N 1.06733(11) 0.69556(8) -0.13497(8) 0.0298(3) Uani 1 1 d . . . . .
N18 N 1.02465(11) 0.62627(7) -0.03459(8) 0.0291(3) Uani 1 1 d . . . . .
N19 N 0.92107(12) 0.78150(9) -0.15592(9) 0.0395(4) Uani 1 1 d . . . . .
H19A H 0.9709 0.7918 -0.1930 0.047 Uiso 1 1 calc . . . . .
H19B H 0.8485 0.8052 -0.1452 0.047 Uiso 1 1 calc . . . . .
N20 N 1.20740(12) 0.60980(8) -0.10732(9) 0.0361(4) Uani 1 1 d . . . . .
H20A H 1.2577 0.6200 -0.1443 0.043 Uiso 1 1 calc . . . . .
H20B H 1.2298 0.5764 -0.0803 0.043 Uiso 1 1 calc . . . . .
N21 N 0.71002(12) 0.15198(7) 0.60511(8) 0.0281(3) Uani 1 1 d . . . . .
N22 N 0.67098(12) 0.08374(8) 0.70661(8) 0.0290(3) Uani 1 1 d . . . . .
N23 N 0.51964(12) 0.17177(7) 0.68057(8) 0.0295(3) Uani 1 1 d . . . . .
N24 N 0.85409(12) 0.07123(8) 0.63496(9) 0.0347(4) Uani 1 1 d . . . . .
H24A H 0.8789 0.0393 0.6625 0.042 Uiso 1 1 calc . . . . .
H24B H 0.9029 0.0825 0.5979 0.042 Uiso 1 1 calc . . . . .
N25 N 0.48300(12) 0.10102(8) 0.77288(9) 0.0370(4) Uani 1 1 d . . . . .
H25A H 0.5050 0.0669 0.7993 0.044 Uiso 1 1 calc . . . . .
H25B H 0.4101 0.1233 0.7820 0.044 Uiso 1 1 calc . . . . .
N26 N -0.43150(12) 0.83928(8) 0.53187(9) 0.0329(4) Uani 1 1 d . . . . .
N27 N -0.58091(12) 0.92472(8) 0.50189(9) 0.0335(4) Uani 1 1 d . . . . .
N28 N -0.38658(13) 0.90289(8) 0.42899(9) 0.0348(4) Uani 1 1 d . . . . .
N29 N -0.61915(13) 0.86268(9) 0.60115(10) 0.0458(5) Uani 1 1 d . . . . .
H29A H -0.6918 0.8858 0.6105 0.055 Uiso 1 1 calc . . . . .
H29B H -0.5970 0.8310 0.6297 0.055 Uiso 1 1 calc . . . . .
N30 N -0.53111(13) 0.98717(9) 0.40443(10) 0.0417(4) Uani 1 1 d . . . . .
H30A H -0.6035 1.0107 0.4136 0.050 Uiso 1 1 calc . . . . .
H30B H -0.4798 0.9967 0.3676 0.050 Uiso 1 1 calc . . . . .
C37 C 0.44318(13) 0.60261(9) 0.31501(10) 0.0275(4) Uani 1 1 d . . . . .
C38 C 0.49623(14) 0.54111(9) 0.34121(10) 0.0285(4) Uani 1 1 d . . . . .
H38 H 0.5751 0.5192 0.3197 0.034 Uiso 1 1 calc R . . . .
C39 C 0.43545(14) 0.51116(9) 0.39855(10) 0.0280(4) Uani 1 1 d . . . . .
C40 C 0.32045(14) 0.54274(9) 0.42977(10) 0.0309(4) Uani 1 1 d . . . . .
H40 H 0.2783 0.5218 0.4684 0.037 Uiso 1 1 calc R . . . .
C41 C 0.26602(14) 0.60547(9) 0.40445(10) 0.0314(4) Uani 1 1 d . . . . .
C42 C 0.32798(14) 0.63480(9) 0.34741(10) 0.0305(4) Uani 1 1 d . . . . .
H42 H 0.2914 0.6774 0.3302 0.037 Uiso 1 1 calc R . . . .
C43 C 0.50556(14) 0.63595(9) 0.25266(10) 0.0309(4) Uani 1 1 d . . . . .
H43A H 0.4640 0.6422 0.2172 0.037 Uiso 1 1 calc R . . . .
H43B H 0.5095 0.6837 0.2670 0.037 Uiso 1 1 calc R . . . .
C44 C 0.68384(14) 0.61139(9) 0.16306(10) 0.0300(4) Uani 1 1 d . . . . .
C45 C 0.78945(15) 0.56350(9) 0.13208(11) 0.0336(4) Uani 1 1 d . . . . .
H45 H 0.8105 0.5192 0.1522 0.040 Uiso 1 1 calc R . . . .
C46 C 0.86332(14) 0.58010(9) 0.07246(10) 0.0311(4) Uani 1 1 d . . . . .
H46 H 0.9352 0.5470 0.0517 0.037 Uiso 1 1 calc R . . . .
C47 C 0.83432(13) 0.64526(9) 0.04165(10) 0.0263(4) Uani 1 1 d . . . . .
C48 C 0.72787(14) 0.69181(9) 0.07304(10) 0.0304(4) Uani 1 1 d . . . . .
H48 H 0.7064 0.7360 0.0527 0.037 Uiso 1 1 calc R . . . .
C49 C 0.65216(14) 0.67585(9) 0.13295(10) 0.0311(4) Uani 1 1 d . . . . .
H49 H 0.5796 0.7084 0.1533 0.037 Uiso 1 1 calc R . . . .
C50 C 0.91594(13) 0.66322(8) -0.02142(10) 0.0259(4) Uani 1 1 d . . . . .
C51 C 1.09758(14) 0.64488(9) -0.09221(10) 0.0289(4) Uani 1 1 d . . . . .
C52 C 0.95559(13) 0.72964(9) -0.11574(10) 0.0279(4) Uani 1 1 d . . . . .
C53 C 0.50136(14) 0.44630(9) 0.42525(10) 0.0303(4) Uani 1 1 d . . . . .
H53A H 0.5458 0.4104 0.3859 0.036 Uiso 1 1 calc R . . . .
H53B H 0.5557 0.4601 0.4458 0.036 Uiso 1 1 calc R . . . .
C54 C 0.47359(15) 0.35790(9) 0.50814(10) 0.0304(4) Uani 1 1 d . . . . .
C55 C 0.59041(15) 0.33070(9) 0.49599(11) 0.0334(4) Uani 1 1 d . . . . .
H55 H 0.6429 0.3506 0.4623 0.040 Uiso 1 1 calc R . . . .
C56 C 0.62979(15) 0.27410(9) 0.53368(10) 0.0321(4) Uani 1 1 d . . . . .
H56 H 0.7097 0.2566 0.5263 0.039 Uiso 1 1 calc R . . . .
C57 C 0.55591(14) 0.24257(9) 0.58164(10) 0.0272(4) Uani 1 1 d . . . . .
C58 C 0.43858(15) 0.26925(9) 0.59107(10) 0.0314(4) Uani 1 1 d . . . . .
H58 H 0.3861 0.2479 0.6230 0.038 Uiso 1 1 calc R . . . .
C59 C 0.39789(15) 0.32599(9) 0.55473(11) 0.0335(4) Uani 1 1 d . . . . .
H59 H 0.3180 0.3432 0.5616 0.040 Uiso 1 1 calc R . . . .
C60 C 0.59776(14) 0.18496(8) 0.62485(10) 0.0265(4) Uani 1 1 d . . . . .
C61 C 0.74172(14) 0.10276(9) 0.64954(10) 0.0272(4) Uani 1 1 d . . . . .
C62 C 0.56007(14) 0.11897(9) 0.71903(10) 0.0283(4) Uani 1 1 d . . . . .
C63 C 0.14352(14) 0.64295(10) 0.44237(11) 0.0370(5) Uani 1 1 d . . . . .
H63A H 0.1014 0.6075 0.4638 0.044 Uiso 1 1 calc R . . . .
H63B H 0.1401 0.6767 0.4801 0.044 Uiso 1 1 calc R . . . .
C64 C -0.01518(15) 0.72367(10) 0.41744(11) 0.0371(5) Uani 1 1 d . . . . .
C65 C -0.05860(17) 0.76151(12) 0.36694(12) 0.0458(5) Uani 1 1 d . . . . .
H65 H -0.0118 0.7575 0.3197 0.055 Uiso 1 1 calc R . . . .
C66 C -0.16867(16) 0.80459(11) 0.38530(12) 0.0418(5) Uani 1 1 d . . . . .
H66 H -0.1972 0.8301 0.3505 0.050 Uiso 1 1 calc R . . . .
C67 C -0.23867(14) 0.81121(9) 0.45440(11) 0.0312(4) Uani 1 1 d . . . . .
C68 C -0.19355(15) 0.77493(9) 0.50421(11) 0.0330(4) Uani 1 1 d . . . . .
H68 H -0.2395 0.7802 0.5517 0.040 Uiso 1 1 calc R . . . .
C69 C -0.08266(15) 0.73102(10) 0.48642(11) 0.0346(4) Uani 1 1 d . . . . .
H69 H -0.0536 0.7063 0.5214 0.042 Uiso 1 1 calc R . . . .
C70 C -0.35956(14) 0.85458(9) 0.47354(10) 0.0303(4) Uani 1 1 d . . . . .
C71 C -0.49904(15) 0.93694(9) 0.44651(11) 0.0332(4) Uani 1 1 d . . . . .
C72 C -0.54203(15) 0.87585(9) 0.54334(11) 0.0331(4) Uani 1 1 d . . . . .
C73 C 0.1784(3) 0.5906(2) 0.6916(3) 0.0872(18) Uani 0.7 1 d D U P A 1
H73A H 0.2514 0.5539 0.6771 0.131 Uiso 0.7 1 calc GR . P A 1
H73B H 0.1485 0.5949 0.7428 0.131 Uiso 0.7 1 calc GR . P A 1
H73C H 0.1900 0.6367 0.6743 0.131 Uiso 0.7 1 calc GR . P A 1
C74 C 0.09409(14) 0.56975(11) 0.66158(12) 0.0482(7) Uani 0.7 1 d D U P A 1
C75 C -0.01928(15) 0.60983(10) 0.68160(13) 0.0465(9) Uani 0.7 1 d DG U P A 1
H75 H -0.0432 0.6502 0.7140 0.056 Uiso 0.7 1 calc R . P A 1
C76 C -0.09765(15) 0.59092(13) 0.65423(15) 0.0576(8) Uani 0.7 1 d DG U P A 1
H76 H -0.1751 0.6183 0.6679 0.069 Uiso 0.7 1 calc R . P A 1
C77 C -0.0627(2) 0.53192(15) 0.60685(14) 0.0717(11) Uani 0.7 1 d DG U P A 1
H77 H -0.1162 0.5190 0.5881 0.086 Uiso 0.7 1 calc R . P A 1
C78 C 0.0507(3) 0.49184(12) 0.58683(14) 0.0719(10) Uani 0.7 1 d DG U P A 1
H78 H 0.0746 0.4515 0.5544 0.086 Uiso 0.7 1 calc R . P A 1
C79 C 0.12908(17) 0.51076(11) 0.61420(14) 0.0543(10) Uani 0.7 1 d DG U P A 1
H79 H 0.2066 0.4834 0.6005 0.065 Uiso 0.7 1 calc R . P A 1
C73B C -0.0905(13) 0.5386(12) 0.5946(11) 0.164(9) Uiso 0.3 1 d D U P B 2
H73D H -0.1588 0.5790 0.6096 0.246 Uiso 0.3 1 calc GR . P B 2
H73E H -0.1092 0.4947 0.6137 0.246 Uiso 0.3 1 calc GR . P B 2
H73F H -0.0638 0.5329 0.5434 0.246 Uiso 0.3 1 calc GR . P B 2
C74B C 0.0021(7) 0.5529(5) 0.6211(5) 0.090(3) Uiso 0.3 1 d D U P B 2
C75B C 0.1106(8) 0.5059(4) 0.6033(5) 0.088(4) Uiso 0.3 1 d DG U P B 2
H75B H 0.1278 0.4645 0.5732 0.106 Uiso 0.3 1 calc R . P B 2
C76B C 0.1939(6) 0.5195(4) 0.6295(5) 0.086(3) Uiso 0.3 1 d DG U P B 2
H76B H 0.2681 0.4874 0.6174 0.103 Uiso 0.3 1 calc R . P B 2
C77B C 0.1687(8) 0.5800(5) 0.6736(5) 0.098(6) Uiso 0.3 1 d DG U P B 2
H77B H 0.2257 0.5893 0.6916 0.117 Uiso 0.3 1 calc R . P B 2
C78B C 0.0602(9) 0.6270(4) 0.6914(5) 0.114(4) Uiso 0.3 1 d DG U P B 2
H78B H 0.0430 0.6684 0.7215 0.137 Uiso 0.3 1 calc R . P B 2
C79B C -0.0231(6) 0.6134(4) 0.6652(5) 0.109(6) Uiso 0.3 1 d DG U P B 2
H79B H -0.0973 0.6455 0.6773 0.130 Uiso 0.3 1 calc R . P B 2
O7 O 0.45607(12) 0.79154(8) 0.09791(9) 0.0528(4) Uani 1 1 d . . . . .
C80 C 0.36334(16) 0.83494(11) 0.10621(12) 0.0417(5) Uani 1 1 d . . . . .
H80 H 0.3596 0.8719 0.0744 0.050 Uiso 1 1 calc R . . . .
N31 N 0.26730(14) 0.83437(9) 0.15627(10) 0.0407(4) Uani 1 1 d . . . . .
C81 C 0.15910(18) 0.88373(13) 0.15904(14) 0.0540(6) Uani 1 1 d . . . . .
H81A H 0.1247 0.9088 0.2055 0.081 Uiso 1 1 calc GR . . . .
H81B H 0.1078 0.8572 0.1501 0.081 Uiso 1 1 calc GR . . . .
H81C H 0.1714 0.9187 0.1234 0.081 Uiso 1 1 calc GR . . . .
C82 C 0.2675(2) 0.78015(12) 0.20717(14) 0.0535(6) Uani 1 1 d . . . . .
H82A H 0.2163 0.8014 0.2531 0.080 Uiso 1 1 calc GR . . . .
H82B H 0.3452 0.7612 0.2103 0.080 Uiso 1 1 calc GR . . . .
H82C H 0.2410 0.7412 0.1926 0.080 Uiso 1 1 calc GR . . . .
O8 O 0.9198(2) 0.02401(11) 0.32190(11) 0.0788(6) Uani 1 1 d . . . . .
C83 C 0.8564(2) -0.00654(12) 0.30507(14) 0.0596(7) Uani 1 1 d . . . . .
H83 H 0.8185 -0.0340 0.3392 0.071 Uiso 1 1 calc R . . . .
N32 N 0.83661(18) -0.00454(10) 0.24439(11) 0.0558(5) Uani 1 1 d . . . . .
C84 C 0.7517(3) -0.03848(18) 0.2336(2) 0.0912(11) Uani 1 1 d . . . . .
H84A H 0.6918 -0.0025 0.2211 0.137 Uiso 1 1 calc GR . . . .
H84B H 0.7177 -0.0597 0.2768 0.137 Uiso 1 1 calc GR . . . .
H84C H 0.7888 -0.0760 0.1957 0.137 Uiso 1 1 calc GR . . . .
C85 C 0.8904(3) 0.03577(18) 0.18905(16) 0.0794(9) Uani 1 1 d . . . . .
H85A H 0.9066 0.0107 0.1436 0.119 Uiso 1 1 calc GR . . . .
H85B H 0.9620 0.0405 0.1955 0.119 Uiso 1 1 calc GR . . . .
H85C H 0.8390 0.0835 0.1906 0.119 Uiso 1 1 calc GR . . . .
O9 O 0.28053(11) 0.51424(7) -0.00345(8) 0.0418(3) Uani 1 1 d . . . . .
C86 C 0.19908(15) 0.51185(10) 0.04695(11) 0.0365(4) Uani 1 1 d . . . . .
H86 H 0.1320 0.5502 0.0548 0.044 Uiso 1 1 calc R . . . .
N33 N 0.19641(12) 0.46006(8) 0.09190(9) 0.0350(4) Uani 1 1 d . . . . .
C87 C 0.29575(17) 0.39981(10) 0.08394(13) 0.0431(5) Uani 1 1 d . . . . .
H87A H 0.2720 0.3551 0.0882 0.065 Uiso 1 1 calc GR . . . .
H87B H 0.3313 0.4045 0.1204 0.065 Uiso 1 1 calc GR . . . .
H87C H 0.3510 0.3993 0.0378 0.065 Uiso 1 1 calc GR . . . .
C88 C 0.09760(17) 0.46305(13) 0.15171(12) 0.0478(5) Uani 1 1 d . . . . .
H88A H 0.0698 0.4205 0.1495 0.072 Uiso 1 1 calc GR . . . .
H88B H 0.0372 0.5062 0.1513 0.072 Uiso 1 1 calc GR . . . .
H88C H 0.1188 0.4645 0.1949 0.072 Uiso 1 1 calc GR . . . .
O10 O 0.77071(14) 0.79932(8) 0.19670(9) 0.0579(4) Uani 1 1 d . . . . .
C89 C 0.76587(19) 0.74663(11) 0.23105(12) 0.0462(5) Uani 1 1 d . . . . .
H89 H 0.6926 0.7439 0.2595 0.055 Uiso 1 1 calc R . . . .
N34 N 0.85522(14) 0.69265(9) 0.23177(10) 0.0454(4) Uani 1 1 d . . . . .
C90 C 0.9679(2) 0.69173(14) 0.18736(15) 0.0617(7) Uani 1 1 d . . . . .
H90A H 1.0250 0.6658 0.2092 0.093 Uiso 1 1 calc GR . . . .
H90B H 0.9744 0.7410 0.1808 0.093 Uiso 1 1 calc GR . . . .
H90C H 0.9811 0.6678 0.1418 0.093 Uiso 1 1 calc GR . . . .
C91 C 0.8424(2) 0.63270(12) 0.27551(13) 0.0519(6) Uani 1 1 d . . . . .
H91A H 0.8732 0.5879 0.2461 0.078 Uiso 1 1 calc GR . . . .
H91B H 0.7612 0.6382 0.3000 0.078 Uiso 1 1 calc GR . . . .
H91C H 0.8842 0.6315 0.3098 0.078 Uiso 1 1 calc GR . . . .
O11 O 1.05296(15) 0.83724(10) 0.71200(10) 0.0603(5) Uani 1 1 d D . . . .
H11A H 1.035(2) 0.8206(14) 0.6772(11) 0.090 Uiso 1 1 d DR . . . .
H11B H 0.9931(16) 0.8733(12) 0.7324(14) 0.090 Uiso 1 1 d DR . . . .

loop_
_atom_site_aniso_label
_atom_site_aniso_U_11
_atom_site_aniso_U_22
_atom_site_aniso_U_33
_atom_site_aniso_U_23
_atom_site_aniso_U_13
_atom_site_aniso_U_12
O1 0.0247(5) 0.0306(6) 0.0278(8) 0.0115(5) -0.0037(5) 0.0001(5)
O2 0.0163(5) 0.0259(6) 0.0537(9) 0.0128(6) -0.0038(5) -0.0004(4)
O3 0.0211(5) 0.0318(6) 0.0293(8) 0.0103(5) 0.0018(5) -0.0023(4)
N1 0.0275(7) 0.0323(7) 0.0286(10) 0.0092(7) -0.0075(7) -0.0043(6)
N2 0.0266(7) 0.0309(7) 0.0292(10) 0.0099(7) -0.0095(6) -0.0060(6)
N3 0.0294(7) 0.0326(7) 0.0313(10) 0.0105(7) -0.0089(7) -0.0058(6)
N4 0.0247(7) 0.0413(8) 0.0406(11) 0.0207(8) -0.0066(7) -0.0035(6)
N5 0.0293(7) 0.0441(9) 0.0386(11) 0.0189(8) -0.0050(7) -0.0031(6)
N6 0.0202(6) 0.0269(7) 0.0256(9) 0.0049(6) -0.0038(6) -0.0008(5)
N7 0.0221(6) 0.0300(7) 0.0266(10) 0.0049(6) -0.0070(6) -0.0004(5)
N8 0.0208(6) 0.0276(7) 0.0302(10) 0.0063(6) -0.0069(6) -0.0011(5)
N9 0.0217(7) 0.0368(8) 0.0358(11) 0.0122(7) -0.0030(6) -0.0016(6)
N10 0.0213(6) 0.0301(7) 0.0396(11) 0.0115(7) -0.0082(6) -0.0010(5)
N11 0.0225(7) 0.0361(7) 0.0254(10) 0.0086(7) -0.0024(6) -0.0054(6)
N12 0.0239(7) 0.0329(7) 0.0286(10) 0.0087(7) -0.0026(6) -0.0041(6)
N13 0.0238(7) 0.0284(7) 0.0276(10) 0.0072(6) -0.0031(6) -0.0051(5)
N14 0.0221(7) 0.0482(9) 0.0343(11) 0.0192(8) -0.0007(7) -0.0001(6)
N15 0.0246(7) 0.0406(8) 0.0339(10) 0.0172(7) -0.0048(7) -0.0046(6)
C1 0.0223(7) 0.0245(7) 0.0260(11) 0.0050(7) -0.0050(7) -0.0029(6)
C2 0.0212(7) 0.0263(8) 0.0243(11) 0.0070(7) -0.0016(7) -0.0043(6)
C3 0.0188(7) 0.0235(7) 0.0272(11) 0.0028(7) -0.0035(7) -0.0013(6)
C4 0.0225(7) 0.0245(7) 0.0269(11) 0.0071(7) -0.0064(7) -0.0019(6)
C5 0.0218(7) 0.0245(7) 0.0212(11) 0.0030(7) -0.0027(7) -0.0042(6)
C6 0.0182(7) 0.0269(8) 0.0281(11) 0.0049(7) -0.0035(7) -0.0016(6)
C7 0.0218(7) 0.0328(8) 0.0289(12) 0.0118(8) -0.0028(7) -0.0015(6)
C8 0.0265(8) 0.0274(8) 0.0294(12) 0.0092(8) -0.0109(8) -0.0046(6)
C9 0.0233(8) 0.0405(9) 0.0320(12) 0.0143(9) -0.0034(8) -0.0036(7)
C10 0.0215(8) 0.0404(9) 0.0349(13) 0.0141(9) -0.0060(8) -0.0015(7)
C11 0.0272(8) 0.0292(8) 0.0282(12) 0.0074(8) -0.0107(8) -0.0065(7)
C12 0.0304(8) 0.0345(9) 0.0245(12) 0.0078(8) -0.0033(8) -0.0045(7)
C13 0.0258(8) 0.0328(9) 0.0287(12) 0.0056(8) -0.0033(8) -0.0006(7)
C14 0.0276(8) 0.0290(8) 0.0244(11) 0.0050(7) -0.0086(7) -0.0070(6)
C15 0.0290(8) 0.0300(8) 0.0297(12) 0.0069(8) -0.0096(8) -0.0063(7)
C16 0.0305(8) 0.0321(8) 0.0289(12) 0.0066(8) -0.0090(8) -0.0074(7)
C17 0.0194(7) 0.0247(8) 0.0321(12) 0.0090(7) -0.0029(7) -0.0013(6)
C18 0.0187(7) 0.0277(8) 0.0291(12) 0.0037(7) -0.0049(7) 0.0002(6)
C19 0.0237(8) 0.0235(7) 0.0269(11) 0.0047(7) -0.0043(7) -0.0024(6)
C20 0.0222(7) 0.0273(8) 0.0214(11) 0.0034(7) -0.0035(7) -0.0049(6)
C21 0.0210(7) 0.0271(8) 0.0199(11) 0.0027(7) -0.0041(7) -0.0012(6)
C22 0.0245(8) 0.0248(8) 0.0331(12) 0.0074(7) -0.0068(8) -0.0025(6)
C23 0.0214(8) 0.0288(8) 0.0383(12) 0.0100(8) -0.0052(7) -0.0057(6)
C24 0.0218(7) 0.0265(8) 0.0206(11) 0.0019(7) -0.0063(7) -0.0021(6)
C25 0.0235(8) 0.0300(8) 0.0259(11) 0.0040(7) -0.0078(7) -0.0032(6)
C26 0.0229(7) 0.0279(8) 0.0246(11) 0.0021(7) -0.0083(7) -0.0021(6)
C27 0.0202(7) 0.0293(8) 0.0255(11) 0.0069(7) -0.0021(7) -0.0024(6)
C28 0.0239(8) 0.0317(8) 0.0211(11) 0.0045(7) -0.0019(7) -0.0075(6)
C29 0.0273(8) 0.0329(9) 0.0358(13) 0.0132(8) -0.0029(8) -0.0027(7)
C30 0.0218(8) 0.0355(9) 0.0369(13) 0.0093(9) -0.0022(8) -0.0019(7)
C31 0.0247(8) 0.0315(8) 0.0230(11) 0.0046(8) -0.0035(7) -0.0063(6)
C32 0.0294(9) 0.0411(10) 0.0400(14) 0.0194(9) -0.0038(8) -0.0021(8)
C33 0.0231(8) 0.0445(10) 0.0391(14) 0.0171(9) -0.0011(8) -0.0003(7)
C34 0.0254(8) 0.0278(8) 0.0248(11) 0.0032(7) -0.0043(7) -0.0056(6)
C35 0.0249(8) 0.0294(8) 0.0281(12) 0.0062(8) -0.0038(7) -0.0045(6)
C36 0.0250(8) 0.0294(8) 0.0272(12) 0.0058(8) -0.0047(7) -0.0064(6)
O4 0.0276(6) 0.0357(6) 0.0322(9) 0.0145(6) 0.0016(5) -0.0014(5)
O5 0.0289(6) 0.0329(6) 0.0403(9) 0.0188(6) -0.0067(6) -0.0039(5)
O6 0.0286(6) 0.0588(9) 0.0382(10) 0.0104(7) -0.0039(6) 0.0094(6)
N16 0.0207(6) 0.0308(7) 0.0265(10) 0.0086(6) -0.0049(6) -0.0037(5)
N17 0.0215(6) 0.0323(7) 0.0307(10) 0.0100(7) -0.0055(6) -0.0019(5)
N18 0.0218(6) 0.0313(7) 0.0302(10) 0.0102(7) -0.0051(6) -0.0035(5)
N19 0.0217(7) 0.0483(9) 0.0360(11) 0.0234(8) -0.0009(7) 0.0021(6)
N20 0.0205(7) 0.0403(8) 0.0385(11) 0.0188(7) -0.0032(7) 0.0000(6)
N21 0.0260(7) 0.0294(7) 0.0253(10) 0.0080(6) -0.0050(6) -0.0044(5)
N22 0.0268(7) 0.0311(7) 0.0249(10) 0.0078(6) -0.0046(6) -0.0041(6)
N23 0.0270(7) 0.0298(7) 0.0271(10) 0.0081(7) -0.0046(6) -0.0037(6)
N24 0.0245(7) 0.0427(8) 0.0306(10) 0.0155(7) -0.0047(6) -0.0028(6)
N25 0.0253(7) 0.0434(8) 0.0333(11) 0.0182(8) -0.0020(7) -0.0021(6)
N26 0.0287(7) 0.0311(7) 0.0345(11) 0.0061(7) -0.0086(7) -0.0014(6)
N27 0.0312(7) 0.0295(7) 0.0369(11) 0.0060(7) -0.0116(7) -0.0019(6)
N28 0.0314(7) 0.0341(8) 0.0358(11) 0.0073(7) -0.0107(7) -0.0029(6)
N29 0.0300(8) 0.0463(9) 0.0489(13) 0.0206(9) -0.0041(8) 0.0009(7)
N30 0.0291(7) 0.0448(9) 0.0425(12) 0.0161(8) -0.0075(7) 0.0007(7)
C37 0.0267(8) 0.0280(8) 0.0265(12) 0.0062(8) -0.0064(8) -0.0068(7)
C38 0.0238(8) 0.0292(8) 0.0285(12) 0.0050(8) -0.0053(7) -0.0030(6)
C39 0.0286(8) 0.0256(8) 0.0281(12) 0.0067(8) -0.0080(8) -0.0053(6)
C40 0.0276(8) 0.0333(9) 0.0286(12) 0.0097(8) -0.0039(8) -0.0079(7)
C41 0.0257(8) 0.0324(9) 0.0328(12) 0.0067(8) -0.0069(8) -0.0040(7)
C42 0.0275(8) 0.0283(8) 0.0328(12) 0.0099(8) -0.0087(8) -0.0029(7)
C43 0.0263(8) 0.0309(8) 0.0309(12) 0.0097(8) -0.0058(8) -0.0032(7)
C44 0.0285(8) 0.0326(8) 0.0271(12) 0.0091(8) -0.0052(8) -0.0088(7)
C45 0.0321(9) 0.0285(8) 0.0346(13) 0.0106(8) -0.0061(8) -0.0034(7)
C46 0.0262(8) 0.0289(8) 0.0320(12) 0.0062(8) -0.0044(8) -0.0019(7)
C47 0.0232(8) 0.0300(8) 0.0247(11) 0.0058(7) -0.0063(7) -0.0064(6)
C48 0.0277(8) 0.0300(8) 0.0315(12) 0.0108(8) -0.0085(8) -0.0049(7)
C49 0.0246(8) 0.0328(9) 0.0306(12) 0.0082(8) -0.0047(8) -0.0028(7)
C50 0.0240(8) 0.0263(8) 0.0263(11) 0.0045(7) -0.0071(7) -0.0055(6)
C51 0.0246(8) 0.0302(8) 0.0295(12) 0.0072(8) -0.0070(7) -0.0047(6)
C52 0.0231(8) 0.0306(8) 0.0268(12) 0.0066(8) -0.0057(7) -0.0036(6)
C53 0.0271(8) 0.0293(8) 0.0295(12) 0.0089(8) -0.0050(8) -0.0031(7)
C54 0.0328(9) 0.0261(8) 0.0301(12) 0.0077(8) -0.0101(8) -0.0034(7)
C55 0.0307(9) 0.0319(9) 0.0313(13) 0.0105(8) -0.0026(8) -0.0057(7)
C56 0.0275(8) 0.0312(8) 0.0318(12) 0.0071(8) -0.0052(8) -0.0020(7)
C57 0.0299(8) 0.0244(8) 0.0246(12) 0.0040(7) -0.0070(8) -0.0041(6)
C58 0.0298(8) 0.0317(8) 0.0306(12) 0.0094(8) -0.0059(8) -0.0086(7)
C59 0.0272(8) 0.0335(9) 0.0374(13) 0.0111(8) -0.0090(8) -0.0052(7)
C60 0.0273(8) 0.0255(8) 0.0251(11) 0.0038(7) -0.0062(7) -0.0063(6)
C61 0.0274(8) 0.0285(8) 0.0232(11) 0.0045(7) -0.0057(7) -0.0054(6)
C62 0.0279(8) 0.0293(8) 0.0246(12) 0.0051(8) -0.0056(7) -0.0047(6)
C63 0.0258(8) 0.0398(10) 0.0389(13) 0.0125(9) -0.0058(8) -0.0022(7)
C64 0.0264(8) 0.0385(10) 0.0401(14) 0.0060(9) -0.0077(9) -0.0006(7)
C65 0.0349(10) 0.0579(12) 0.0324(14) 0.0079(10) -0.0044(9) 0.0024(9)
C66 0.0352(10) 0.0466(11) 0.0389(14) 0.0120(10) -0.0124(9) -0.0015(8)
C67 0.0276(8) 0.0296(8) 0.0339(13) 0.0045(8) -0.0084(8) -0.0041(7)
C68 0.0291(8) 0.0346(9) 0.0318(13) 0.0052(8) -0.0066(8) -0.0055(7)
C69 0.0291(8) 0.0373(9) 0.0340(13) 0.0097(9) -0.0090(8) -0.0039(7)
C70 0.0294(8) 0.0285(8) 0.0315(12) 0.0025(8) -0.0097(8) -0.0044(7)
C71 0.0334(9) 0.0316(9) 0.0331(13) 0.0041(8) -0.0110(8) -0.0047(7)
C72 0.0305(9) 0.0301(8) 0.0348(13) 0.0032(8) -0.0086(8) -0.0024(7)
C73 0.040(2) 0.104(4) 0.108(5) -0.028(3) -0.010(2) -0.014(2)
C74 0.0389(14) 0.0458(16) 0.050(2) 0.0074(14) -0.0038(14) -0.0052(12)
C75 0.0408(16) 0.0388(16) 0.050(2) 0.0074(14) -0.0069(14) -0.0018(11)
C76 0.0480(17) 0.069(2) 0.057(3) 0.0170(16) -0.0189(16) -0.0135(15)
C77 0.080(2) 0.092(3) 0.056(3) 0.010(2) -0.022(2) -0.043(2)
C78 0.098(3) 0.060(2) 0.055(3) -0.0019(18) -0.017(2) -0.0237(19)
C79 0.056(2) 0.0472(18) 0.042(2) 0.0084(14) 0.0006(17) -0.0019(14)
O7 0.0383(7) 0.0552(9) 0.0564(11) 0.0188(8) -0.0117(7) -0.0013(6)
C80 0.0368(10) 0.0428(10) 0.0417(14) 0.0102(10) -0.0114(9) -0.0046(8)
N31 0.0396(9) 0.0386(8) 0.0408(12) 0.0062(8) -0.0118(8) -0.0054(7)
C81 0.0376(11) 0.0554(13) 0.0602(18) -0.0002(12) -0.0117(11) -0.0001(9)
C82 0.0595(13) 0.0450(11) 0.0484(17) 0.0119(11) -0.0058(11) -0.0127(10)
O8 0.1277(17) 0.0767(12) 0.0663(14) 0.0334(10) -0.0569(13) -0.0563(12)
C83 0.0888(18) 0.0471(12) 0.0519(18) 0.0109(12) -0.0313(15) -0.0221(12)
N32 0.0732(13) 0.0464(10) 0.0504(15) 0.0018(9) -0.0307(11) -0.0056(9)
C84 0.102(2) 0.080(2) 0.115(3) 0.0069(19) -0.065(2) -0.0264(18)
C85 0.111(2) 0.086(2) 0.050(2) 0.0145(16) -0.0379(17) -0.0261(18)
O9 0.0302(6) 0.0520(8) 0.0389(10) 0.0133(7) -0.0073(6) -0.0074(6)
C86 0.0300(9) 0.0408(10) 0.0369(14) 0.0057(9) -0.0117(9) -0.0041(7)
N33 0.0277(7) 0.0420(8) 0.0328(11) 0.0058(7) -0.0078(7) -0.0062(6)
C87 0.0378(10) 0.0390(10) 0.0534(15) 0.0091(10) -0.0187(10) -0.0059(8)
C88 0.0399(11) 0.0614(13) 0.0387(15) 0.0083(11) -0.0052(10) -0.0154(9)
O10 0.0663(10) 0.0491(9) 0.0523(12) 0.0172(8) -0.0140(8) -0.0100(7)
C89 0.0507(12) 0.0459(11) 0.0396(15) 0.0090(10) -0.0126(10) -0.0096(9)
N34 0.0422(9) 0.0483(9) 0.0402(12) 0.0117(8) -0.0060(8) -0.0104(7)
C90 0.0477(12) 0.0677(15) 0.0606(19) 0.0146(13) -0.0041(12) -0.0141(11)
C91 0.0557(13) 0.0484(12) 0.0465(16) 0.0140(11) -0.0106(11) -0.0105(10)
O11 0.0696(11) 0.0745(11) 0.0520(12) 0.0294(9) -0.0321(9) -0.0309(9)

loop_
_atom_type_symbol
_atom_type_description
_atom_type_scat_dispersion_real
_atom_type_scat_dispersion_imag
_atom_type_scat_source
C C 0.0181 0.0091 'International Tables Vol C Tables 4.2.6.8 and 6.1.1.4'
H H 0.0000 0.0000 'International Tables Vol C Tables 4.2.6.8 and 6.1.1.4'
N N 0.0311 0.0180 'International Tables Vol C Tables 4.2.6.8 and 6.1.1.4'
O O 0.0492 0.0322 'International Tables Vol C Tables 4.2.6.8 and 6.1.1.4'

loop_
_geom_angle_atom_site_label_1
_geom_angle_atom_site_label_2
_geom_angle_atom_site_label_3
_geom_angle
C8 O1 C7 116.04(12)
C18 O2 C17 117.12(12)
C28 O3 C27 116.83(12)
C14 N1 C16 114.84(14)
C14 N2 C15 114.65(14)
C15 N3 C16 114.10(14)
H4A N4 H4B 120.0
C15 N4 H4A 120.0
C15 N4 H4B 120.0
H5A N5 H5B 120.0
C16 N5 H5A 120.0
C16 N5 H5B 120.0
C24 N6 C25 113.87(13)
C25 N7 C26 114.68(13)
C24 N8 C26 114.68(14)
H9A N9 H9B 120.0
C25 N9 H9A 120.0
C25 N9 H9B 120.0
H10A N10 H10B 120.0
C26 N10 H10A 120.0
C26 N10 H10B 120.0
C34 N11 C35 114.41(14)
C35 N12 C36 114.67(14)
C34 N13 C36 114.59(13)
H14A N14 H14B 120.0
C35 N14 H14A 120.0
C35 N14 H14B 120.0
H15A N15 H15B 120.0
C36 N15 H15A 120.0
C36 N15 H15B 120.0
C2 C1 C6 119.72(14)
C2 C1 C7 122.68(14)
C6 C1 C7 117.59(14)
C1 C2 H2 119.9
C1 C2 C3 120.16(15)
C3 C2 H2 119.9
C2 C3 C17 119.33(14)
C4 C3 C2 119.65(14)
C4 C3 C17 120.97(14)
C3 C4 H4 119.6
C3 C4 C5 120.73(14)
C5 C4 H4 119.6
C4 C5 C27 117.56(13)
C6 C5 C4 119.15(15)
C6 C5 C27 123.21(14)
C1 C6 H6 119.7
C5 C6 C1 120.57(14)
C5 C6 H6 119.7
O1 C7 C1 110.74(13)
O1 C7 H7A 109.5
O1 C7 H7B 109.5
C1 C7 H7A 109.5
C1 C7 H7B 109.5
H7A C7 H7B 108.1
O1 C8 C9 123.82(16)
O1 C8 C13 116.51(14)
C13 C8 C9 119.67(15)
C8 C9 H9 120.4
C10 C9 C8 119.27(17)
C10 C9 H9 120.4
C9 C10 H10 118.9
C11 C10 C9 122.15(16)
C11 C10 H10 118.9
C10 C11 C12 117.84(15)
C10 C11 C14 121.40(15)
C12 C11 C14 120.76(16)
C11 C12 H12 119.6
C13 C12 C11 120.85(17)
C13 C12 H12 119.6
C8 C13 H13 119.9
C12 C13 C8 120.22(16)
C12 C13 H13 119.9
N1 C14 N2 125.50(14)
N1 C14 C11 116.54(14)
N2 C14 C11 117.96(15)
N3 C15 N2 125.31(15)
N3 C15 N4 116.84(14)
N4 C15 N2 117.86(15)
N3 C16 N1 125.57(16)
N5 C16 N1 116.49(15)
N5 C16 N3 117.94(15)
O2 C17 C3 109.01(12)
O2 C17 H17A 109.9
O2 C17 H17B 109.9
C3 C17 H17A 109.9
C3 C17 H17B 109.9
H17A C17 H17B 108.3
O2 C18 C19 124.38(14)
O2 C18 C23 115.52(14)
C19 C18 C23 120.09(14)
C18 C19 H19 120.3
C20 C19 C18 119.48(14)
C20 C19 H19 120.3
C19 C20 H20 119.4
C19 C20 C21 121.23(14)
C21 C20 H20 119.4
C20 C21 C22 118.37(14)
C20 C21 C24 121.99(14)
C22 C21 C24 119.61(14)
C21 C22 H22 119.5
C23 C22 C21 121.07(14)
C23 C22 H22 119.5
C18 C23 H23 120.1
C22 C23 C18 119.74(15)
C22 C23 H23 120.1
N6 C24 C21 117.81(13)
N8 C24 N6 126.35(14)
N8 C24 C21 115.79(14)
N7 C25 N6 125.50(15)
N7 C25 N9 117.57(14)
N9 C25 N6 116.93(14)
N7 C26 N8 124.92(14)
N10 C26 N7 118.50(14)
N10 C26 N8 116.58(15)
O3 C27 C5 110.44(12)
O3 C27 H27A 109.6
O3 C27 H27B 109.6
C5 C27 H27A 109.6
C5 C27 H27B 109.6
H27A C27 H27B 108.1
O3 C28 C29 116.34(14)
O3 C28 C33 124.55(15)
C29 C28 C33 119.08(15)
C28 C29 H29 119.9
C30 C29 C28 120.19(15)
C30 C29 H29 119.9
C29 C30 H30 119.4
C29 C30 C31 121.27(15)
C31 C30 H30 119.4
C30 C31 C34 120.81(15)
C32 C31 C30 117.77(15)
C32 C31 C34 121.40(15)
C31 C32 H32 119.2
C31 C32 C33 121.65(16)
C33 C32 H32 119.2
C28 C33 H33 120.1
C32 C33 C28 119.89(16)
C32 C33 H33 120.1
N11 C34 C31 116.50(14)
N13 C34 N11 125.73(15)
N13 C34 C31 117.70(14)
N12 C35 N11 125.41(14)
N12 C35 N14 117.65(15)
N14 C35 N11 116.93(14)
N12 C36 N13 124.95(15)
N15 C36 N12 117.18(15)
N15 C36 N13 117.86(14)
C44 O4 C43 116.96(12)
C54 O5 C53 116.71(13)
C64 O6 C63 118.02(16)
C50 N16 C52 114.46(13)
C52 N17 C51 114.58(14)
C50 N18 C51 114.65(13)
H19A N19 H19B 120.0
C52 N19 H19A 120.0
C52 N19 H19B 120.0
H20A N20 H20B 120.0
C51 N20 H20A 120.0
C51 N20 H20B 120.0
C60 N21 C61 113.92(14)
C61 N22 C62 114.38(14)
C60 N23 C62 114.86(14)
H24A N24 H24B 120.0
C61 N24 H24A 120.0
C61 N24 H24B 120.0
H25A N25 H25B 120.0
C62 N25 H25A 120.0
C62 N25 H25B 120.0
C70 N26 C72 114.53(15)
C72 N27 C71 114.15(15)
C70 N28 C71 113.88(16)
H29A N29 H29B 120.0
C72 N29 H29A 120.0
C72 N29 H29B 120.0
H30A N30 H30B 120.0
C71 N30 H30A 120.0
C71 N30 H30B 120.0
C38 C37 C42 119.14(15)
C38 C37 C43 122.31(15)
C42 C37 C43 118.55(14)
C37 C38 H38 119.6
C37 C38 C39 120.77(15)
C39 C38 H38 119.6
C38 C39 C53 116.98(15)
C40 C39 C38 119.78(14)
C40 C39 C53 123.19(15)
C39 C40 H40 120.0
C39 C40 C41 120.09(16)
C41 C40 H40 120.0
C40 C41 C63 119.77(16)
C42 C41 C40 119.39(16)
C42 C41 C63 120.71(15)
C37 C42 H42 119.6
C41 C42 C37 120.81(15)
C41 C42 H42 119.6
O4 C43 C37 109.50(13)
O4 C43 H43A 109.8
O4 C43 H43B 109.8
C37 C43 H43A 109.8
C37 C43 H43B 109.8
H43A C43 H43B 108.2
O4 C44 C45 115.87(14)
O4 C44 C49 124.17(16)
C45 C44 C49 119.95(16)
C44 C45 H45 119.9
C46 C45 C44 120.19(15)
C46 C45 H45 119.9
C45 C46 H46 119.5
C45 C46 C47 121.04(16)
C47 C46 H46 119.5
C46 C47 C50 120.42(15)
C48 C47 C46 117.71(15)
C48 C47 C50 121.87(14)
C47 C48 H48 119.0
C49 C48 C47 122.04(15)
C49 C48 H48 119.0
C44 C49 H49 120.5
C48 C49 C44 119.05(16)
C48 C49 H49 120.5
N16 C50 C47 117.98(14)
N18 C50 N16 125.84(15)
N18 C50 C47 116.17(14)
N17 C51 N18 125.17(14)
N20 C51 N17 117.89(15)
N20 C51 N18 116.93(14)
N17 C52 N16 125.27(14)
N19 C52 N16 117.66(14)
N19 C52 N17 117.07(15)
O5 C53 C39 110.16(13)
O5 C53 H53A 109.6
O5 C53 H53B 109.6
C39 C53 H53A 109.6
C39 C53 H53B 109.6
H53A C53 H53B 108.1
O5 C54 C55 124.28(15)
O5 C54 C59 115.86(15)
C55 C54 C59 119.87(15)
C54 C55 H55 120.4
C54 C55 C56 119.28(16)
C56 C55 H55 120.4
C55 C56 H56 119.1
C57 C56 C55 121.85(15)
C57 C56 H56 119.1
C56 C57 C58 117.77(15)
C56 C57 C60 121.70(15)
C58 C57 C60 120.45(15)
C57 C58 H58 119.4
C59 C58 C57 121.15(16)
C59 C58 H58 119.4
C54 C59 H59 120.0
C58 C59 C54 120.00(15)
C58 C59 H59 120.0
N21 C60 C57 117.87(15)
N23 C60 N21 126.06(14)
N23 C60 C57 116.07(14)
N22 C61 N21 125.66(15)
N22 C61 N24 117.66(14)
N24 C61 N21 116.68(15)
N22 C62 N23 124.98(15)
N25 C62 N22 118.42(14)
N25 C62 N23 116.60(14)
O6 C63 C41 108.20(16)
O6 C63 H63A 110.1
O6 C63 H63B 110.1
C41 C63 H63A 110.1
C41 C63 H63B 110.1
H63A C63 H63B 108.4
O6 C64 C65 115.48(18)
O6 C64 C69 124.95(16)
C69 C64 C65 119.56(17)
C64 C65 H65 119.8
C66 C65 C64 120.4(2)
C66 C65 H65 119.8
C65 C66 H66 119.7
C65 C66 C67 120.66(18)
C67 C66 H66 119.7
C66 C67 C70 120.66(16)
C68 C67 C66 118.29(16)
C68 C67 C70 121.02(17)
C67 C68 H68 119.2
C67 C68 C69 121.69(18)
C69 C68 H68 119.2
C64 C69 C68 119.34(17)
C64 C69 H69 120.3
C68 C69 H69 120.3
N26 C70 C67 117.12(15)
N28 C70 N26 126.23(15)
N28 C70 C67 116.57(16)
N27 C71 N28 125.96(16)
N30 C71 N27 117.39(15)
N30 C71 N28 116.65(17)
N27 C72 N26 125.17(17)
N27 C72 N29 117.29(15)
N29 C72 N26 117.54(16)
H73A C73 H73B 109.5
H73A C73 H73C 109.5
H73B C73 H73C 109.5
C74 C73 H73A 109.5
C74 C73 H73B 109.5
C74 C73 H73C 109.5
C75 C74 C73 119.62(16)
C75 C74 C79 120.0
C79 C74 C73 120.38(16)
C74 C75 H75 120.0
C76 C75 C74 120.0
C76 C75 H75 120.0
C75 C76 H76 120.0
C77 C76 C75 120.0
C77 C76 H76 120.0
C76 C77 H77 120.0
C76 C77 C78 120.0
C78 C77 H77 120.0
C77 C78 H78 120.0
C77 C78 C79 120.0
C79 C78 H78 120.0
C74 C79 H79 120.0
C78 C79 C74 120.0
C78 C79 H79 120.0
H73D C73B H73E 109.5
H73D C73B H73F 109.5
H73E C73B H73F 109.5
C74B C73B H73D 109.5
C74B C73B H73E 109.5
C74B C73B H73F 109.5
C75B C74B C73B 121.1(10)
C75B C74B C79B 120.0
C79B C74B C73B 118.9(10)
C74B C75B H75B 120.0
C74B C75B C76B 120.0
C76B C75B H75B 120.0
C75B C76B H76B 120.0
C77B C76B C75B 120.0
C77B C76B H76B 120.0
C76B C77B H77B 120.0
C76B C77B C78B 120.0
C78B C77B H77B 120.0
C77B C78B H78B 120.0
C77B C78B C79B 120.0
C79B C78B H78B 120.0
C74B C79B H79B 120.0
C78B C79B C74B 120.0
C78B C79B H79B 120.0
O7 C80 H80 117.4
O7 C80 N31 125.20(18)
N31 C80 H80 117.4
C80 N31 C81 121.89(17)
C80 N31 C82 120.20(17)
C81 N31 C82 117.78(18)
N31 C81 H81A 109.5
N31 C81 H81B 109.5
N31 C81 H81C 109.5
H81A C81 H81B 109.5
H81A C81 H81C 109.5
H81B C81 H81C 109.5
N31 C82 H82A 109.5
N31 C82 H82B 109.5
N31 C82 H82C 109.5
H82A C82 H82B 109.5
H82A C82 H82C 109.5
H82B C82 H82C 109.5
O8 C83 H83 117.1
O8 C83 N32 125.8(2)
N32 C83 H83 117.1
C83 N32 C84 119.9(2)
C83 N32 C85 121.2(2)
C85 N32 C84 118.7(2)
N32 C84 H84A 109.5
N32 C84 H84B 109.5
N32 C84 H84C 109.5
H84A C84 H84B 109.5
H84A C84 H84C 109.5
H84B C84 H84C 109.5
N32 C85 H85A 109.5
N32 C85 H85B 109.5
N32 C85 H85C 109.5
H85A C85 H85B 109.5
H85A C85 H85C 109.5
H85B C85 H85C 109.5
O9 C86 H86 117.2
O9 C86 N33 125.60(17)
N33 C86 H86 117.2
C86 N33 C87 120.66(17)
C86 N33 C88 121.79(16)
C88 N33 C87 117.49(16)
N33 C87 H87A 109.5
N33 C87 H87B 109.5
N33 C87 H87C 109.5
H87A C87 H87B 109.5
H87A C87 H87C 109.5
H87B C87 H87C 109.5
N33 C88 H88A 109.5
N33 C88 H88B 109.5
N33 C88 H88C 109.5
H88A C88 H88B 109.5
H88A C88 H88C 109.5
H88B C88 H88C 109.5
O10 C89 H89 117.4
O10 C89 N34 125.3(2)
N34 C89 H89 117.4
C89 N34 C90 120.21(18)
C89 N34 C91 121.80(18)
C90 N34 C91 117.98(18)
N34 C90 H90A 109.5
N34 C90 H90B 109.5
N34 C90 H90C 109.5
H90A C90 H90B 109.5
H90A C90 H90C 109.5
H90B C90 H90C 109.5
N34 C91 H91A 109.5
N34 C91 H91B 109.5
N34 C91 H91C 109.5
H91A C91 H91B 109.5
H91A C91 H91C 109.5
H91B C91 H91C 109.5
H11A O11 H11B 104.8(8)

loop_
_geom_bond_atom_site_label_1
_geom_bond_atom_site_label_2
_geom_bond_distance
O1 C7 1.429(2)
O1 C8 1.3725(18)
O2 C17 1.4243(18)
O2 C18 1.3719(18)
O3 C27 1.4263(18)
O3 C28 1.3634(19)
N1 C14 1.326(2)
N1 C16 1.354(2)
N2 C14 1.344(2)
N2 C15 1.355(2)
N3 C15 1.344(2)
N3 C16 1.344(2)
N4 H4A 0.8800
N4 H4B 0.8800
N4 C15 1.348(2)
N5 H5A 0.8800
N5 H5B 0.8800
N5 C16 1.332(2)
N6 C24 1.340(2)
N6 C25 1.353(2)
N7 C25 1.341(2)
N7 C26 1.343(2)
N8 C24 1.327(2)
N8 C26 1.352(2)
N9 H9A 0.8800
N9 H9B 0.8800
N9 C25 1.350(2)
N10 H10A 0.8800
N10 H10B 0.8800
N10 C26 1.337(2)
N11 C34 1.339(2)
N11 C35 1.358(2)
N12 C35 1.334(2)
N12 C36 1.348(2)
N13 C34 1.334(2)
N13 C36 1.358(2)
N14 H14A 0.8800
N14 H14B 0.8800
N14 C35 1.340(2)
N15 H15A 0.8800
N15 H15B 0.8800
N15 C36 1.330(2)
C1 C2 1.387(2)
C1 C6 1.393(2)
C1 C7 1.505(2)
C2 H2 0.9500
C2 C3 1.395(2)
C3 C4 1.382(2)
C3 C17 1.506(2)
C4 H4 0.9500
C4 C5 1.396(2)
C5 C6 1.387(2)
C5 C27 1.497(2)
C6 H6 0.9500
C7 H7A 0.9900
C7 H7B 0.9900
C8 C9 1.390(2)
C8 C13 1.386(3)
C9 H9 0.9500
C9 C10 1.385(2)
C10 H10 0.9500
C10 C11 1.381(3)
C11 C12 1.397(2)
C11 C14 1.486(2)
C12 H12 0.9500
C12 C13 1.385(2)
C13 H13 0.9500
C17 H17A 0.9900
C17 H17B 0.9900
C18 C19 1.390(2)
C18 C23 1.396(2)
C19 H19 0.9500
C19 C20 1.387(2)
C20 H20 0.9500
C20 C21 1.389(2)
C21 C22 1.403(2)
C21 C24 1.487(2)
C22 H22 0.9500
C22 C23 1.375(2)
C23 H23 0.9500
C27 H27A 0.9900
C27 H27B 0.9900
C28 C29 1.387(2)
C28 C33 1.390(2)
C29 H29 0.9500
C29 C30 1.381(2)
C30 H30 0.9500
C30 C31 1.393(2)
C31 C32 1.381(2)
C31 C34 1.484(2)
C32 H32 0.9500
C32 C33 1.384(3)
C33 H33 0.9500
O4 C43 1.422(2)
O4 C44 1.366(2)
O5 C53 1.424(2)
O5 C54 1.3703(19)
O6 C63 1.421(2)
O6 C64 1.363(2)
N16 C50 1.344(2)
N16 C52 1.355(2)
N17 C51 1.346(2)
N17 C52 1.343(2)
N18 C50 1.331(2)
N18 C51 1.357(2)
N19 H19A 0.8800
N19 H19B 0.8800
N19 C52 1.341(2)
N20 H20A 0.8800
N20 H20B 0.8800
N20 C51 1.330(2)
N21 C60 1.343(2)
N21 C61 1.357(2)
N22 C61 1.339(2)
N22 C62 1.347(2)
N23 C60 1.326(2)
N23 C62 1.355(2)
N24 H24A 0.8800
N24 H24B 0.8800
N24 C61 1.344(2)
N25 H25A 0.8800
N25 H25B 0.8800
N25 C62 1.333(2)
N26 C70 1.334(2)
N26 C72 1.352(2)
N27 C71 1.342(2)
N27 C72 1.341(2)
N28 C70 1.331(2)
N28 C71 1.351(2)
N29 H29A 0.8800
N29 H29B 0.8800
N29 C72 1.345(2)
N30 H30A 0.8800
N30 H30B 0.8800
N30 C71 1.337(2)
C37 C38 1.385(2)
C37 C42 1.391(2)
C37 C43 1.499(2)
C38 H38 0.9500
C38 C39 1.389(2)
C39 C40 1.383(2)
C39 C53 1.504(2)
C40 H40 0.9500
C40 C41 1.400(2)
C41 C42 1.385(2)
C41 C63 1.506(2)
C42 H42 0.9500
C43 H43A 0.9900
C43 H43B 0.9900
C44 C45 1.391(2)
C44 C49 1.392(2)
C45 H45 0.9500
C45 C46 1.373(3)
C46 H46 0.9500
C46 C47 1.405(2)
C47 C48 1.389(2)
C47 C50 1.477(2)
C48 H48 0.9500
C48 C49 1.384(2)
C49 H49 0.9500
C53 H53A 0.9900
C53 H53B 0.9900
C54 C55 1.387(2)
C54 C59 1.387(2)
C55 H55 0.9500
C55 C56 1.389(2)
C56 H56 0.9500
C56 C57 1.382(2)
C57 C58 1.401(2)
C57 C60 1.485(2)
C58 H58 0.9500
C58 C59 1.379(2)
C59 H59 0.9500
C63 H63A 0.9900
C63 H63B 0.9900
C64 C65 1.398(3)
C64 C69 1.381(3)
C65 H65 0.9500
C65 C66 1.376(3)
C66 H66 0.9500
C66 C67 1.394(3)
C67 C68 1.385(3)
C67 C70 1.487(2)
C68 H68 0.9500
C68 C69 1.390(2)
C69 H69 0.9500
C73 H73A 0.9800
C73 H73B 0.9800
C73 H73C 0.9800
C73 C74 1.506(6)
C74 C75 1.3900
C74 C79 1.3900
C75 H75 0.9500
C75 C76 1.3900
C76 H76 0.9500
C76 C77 1.3900
C77 H77 0.9500
C77 C78 1.3900
C78 H78 0.9500
C78 C79 1.3900
C79 H79 0.9500
C73B H73D 0.9800
C73B H73E 0.9800
C73B H73F 0.9800
C73B C74B 1.506(6)
C74B C75B 1.3900
C74B C79B 1.3900
C75B H75B 0.9500
C75B C76B 1.3900
C76B H76B 0.9500
C76B C77B 1.3900
C77B H77B 0.9500
C77B C78B 1.3900
C78B H78B 0.9500
C78B C79B 1.3900
C79B H79B 0.9500
O7 C80 1.225(2)
C80 H80 0.9500
C80 N31 1.332(3)
N31 C81 1.444(3)
N31 C82 1.449(3)
C81 H81A 0.9800
C81 H81B 0.9800
C81 H81C 0.9800
C82 H82A 0.9800
C82 H82B 0.9800
C82 H82C 0.9800
O8 C83 1.231(3)
C83 H83 0.9500
C83 N32 1.308(3)
N32 C84 1.461(4)
N32 C85 1.447(4)
C84 H84A 0.9800
C84 H84B 0.9800
C84 H84C 0.9800
C85 H85A 0.9800
C85 H85B 0.9800
C85 H85C 0.9800
O9 C86 1.223(2)
C86 H86 0.9500
C86 N33 1.334(2)
N33 C87 1.453(2)
N33 C88 1.445(3)
C87 H87A 0.9800
C87 H87B 0.9800
C87 H87C 0.9800
C88 H88A 0.9800
C88 H88B 0.9800
C88 H88C 0.9800
O10 C89 1.223(2)
C89 H89 0.9500
C89 N34 1.334(3)
N34 C90 1.439(3)
N34 C91 1.453(3)
C90 H90A 0.9800
C90 H90B 0.9800
C90 H90C 0.9800
C91 H91A 0.9800
C91 H91B 0.9800
C91 H91C 0.9800
O11 H11A 0.880(5)
O11 H11B 0.888(5)

loop_
_geom_hbond_atom_site_label_D
_geom_hbond_atom_site_label_H
_geom_hbond_atom_site_label_A
_geom_hbond_distance_DH
_geom_hbond_distance_HA
_geom_hbond_distance_DA
_geom_hbond_angle_DHA
_geom_hbond_site_symmetry_A
N4 H4A O11 0.88 2.41 3.111(2) 137.1 2_767
N4 H4B N17 0.88 2.14 3.008(2) 170.3 2_766
N5 H5A N26 0.88 2.12 2.985(2) 169.0 2_567
N9 H9B N22 0.88 2.32 3.122(2) 151.6 2_567
N10 H10A N16 0.88 2.21 3.0775(18) 166.5 2_576
N10 H10B O7 0.88 2.20 3.013(2) 153.4 2_576
N14 H14A N21 0.88 2.21 3.068(2) 163.5 2_766
N15 H15A O8 0.88 2.31 3.095(3) 148.6 1_565
N15 H15B N27 0.88 2.13 3.000(2) 171.3 2_576
C9 H9 O9 0.95 2.40 3.141(2) 134.4 2_666
C17 H17A N16 0.99 2.66 3.643(2) 172.2 1_456
C27 H27B N8 0.99 2.70 3.400(2) 128.4 2_577
N19 H19A O11 0.88 2.17 3.026(2) 164.5 1_554
N19 H19B N7 0.88 2.15 3.0031(19) 163.5 2_576
N20 H20A N2 0.88 2.22 3.095(2) 171.6 2_766
N20 H20B O9 0.88 2.08 2.9523(19) 168.6 1_655
N24 H24A O8 0.88 2.64 3.325(2) 135.5 2_756
N24 H24B N12 0.88 2.17 3.033(2) 166.0 2_766
N25 H25A N6 0.88 2.18 3.0549(19) 171.3 2_567
N25 H25B O10 0.88 2.32 3.188(2) 169.6 2_666
N29 H29B N3 0.88 2.25 3.091(2) 159.9 2_567
N30 H30A N13 0.88 2.20 3.076(2) 173.4 2_576
C49 H49 O7 0.95 2.44 3.132(2) 130.0 .
C80 H80 N8 0.95 2.70 3.467(3) 138.3 2_576
C84 H84C O10 0.98 2.48 3.168(4) 127.2 1_545
C89 H89 N23 0.95 2.70 3.485(3) 140.8 2_666
O11 H11A N11 0.880(5) 2.110(18) 2.847(2) 141(2) .
